data_7002484
loop_
_publ_author_name
'Knight, Fergus R.'
'Fuller, Amy L.'
'Slawin, Alexandra M. Z.'
'Woollins, J. Derek'

_publ_section_title
;
 Controlling Cu&#x22EF;Cu distances using halides:
 (8-phenylthionaphth-1-yl)diphenylphosphine copper halide dimers
;
_journal_issue 40
_journal_name_full 'Dalton Transactions'
_journal_page_first 8476
_journal_page_last 8478
_journal_paper_doi 10.1039/b916692k
_journal_year 2009
_chemical_formula_moiety 'C56 H42 Cl2 Cu2 P2 S2 '
_chemical_formula_sum 'C56 H42 Cl2 Cu2 P2 S2'
_chemical_formula_weight 1039.01
_space_group_IT_number 2
_symmetry_cell_setting triclinic
_symmetry_Int_Tables_number 2
_symmetry_space_group_name_Hall '-P 1'
_symmetry_space_group_name_H-M 'P -1'
_cell_angle_alpha 77.472(9)
_cell_angle_beta 81.445(10)
_cell_angle_gamma 75.144(10)
_cell_formula_units_Z 1
_cell_length_a 10.1201(12)
_cell_length_b 10.3276(13)
_cell_length_c 11.6100(16)
_cell_measurement_reflns_used 4010
_cell_measurement_temperature 125.1
_cell_measurement_theta_max 26.4
_cell_measurement_theta_min 1.8
_cell_volume 1139.4(3)
_computing_cell_refinement CrystalClear
_computing_data_collection CrystalClear
_computing_data_reduction CrystalStructure
_computing_publication_material 'CrystalStructure 3.8'
_computing_structure_refinement SHELXL
_computing_structure_solution SIR92
_diffrn_detector_area_resol_mean 14.63
_diffrn_measured_fraction_theta_full 0.975
_diffrn_measured_fraction_theta_max 0.975
_diffrn_measurement_device_type 'Rigaku Saturn'
_diffrn_measurement_method \w
_diffrn_radiation_type 'Mo K\a'
_diffrn_radiation_wavelength 0.71075
_diffrn_reflns_av_R_equivalents 0.068
_diffrn_reflns_limit_h_max 12
_diffrn_reflns_limit_h_min -10
_diffrn_reflns_limit_k_max 12
_diffrn_reflns_limit_k_min -12
_diffrn_reflns_limit_l_max 14
_diffrn_reflns_limit_l_min -11
_diffrn_reflns_number 14126
_diffrn_reflns_theta_full 26.38
_diffrn_reflns_theta_max 26.38
_exptl_absorpt_coefficient_mu 1.252
_exptl_absorpt_correction_T_max 0.928
_exptl_absorpt_correction_T_min 0.858
_exptl_absorpt_correction_type multi-scan
_exptl_absorpt_process_details 'Jacobson, R. (1998) Private communication'
_exptl_crystal_colour colorless
_exptl_crystal_density_diffrn 1.514
_exptl_crystal_density_method 'not measured'
_exptl_crystal_description chunk
_exptl_crystal_F_000 532.00
_exptl_crystal_size_max 0.12
_exptl_crystal_size_mid 0.09
_exptl_crystal_size_min 0.06
_refine_diff_density_max 1.85
_refine_diff_density_min -0.96
_refine_ls_extinction_method none
_refine_ls_goodness_of_fit_ref 1.151
_refine_ls_hydrogen_treatment refall
_refine_ls_number_parameters 290
_refine_ls_number_reflns 4557
_refine_ls_R_factor_gt 0.0991
_refine_ls_shift/su_max 0.0230
_refine_ls_structure_factor_coef Fsqd
_refine_ls_weighting_details 'w = 1/[\s^2^(Fo^2^)+(0.1171P)^2^+5.9292P] where P=(Fo^2^+2Fc^2^)/3'
_refine_ls_weighting_scheme calc
_refine_ls_wR_factor_ref 0.2734
_reflns_number_gt 3967
_reflns_number_total 4557
_reflns_threshold_expression F^2^>2.0\s(F^2^)
_cod_data_source_file b916692k.txt
_cod_data_source_block '__FKDW99Cu-3'
_cod_original_formula_sum 'C56 H42 Cl2 Cu2 P2 S2 '
_cod_database_code 7002484

loop_
_symmetry_equiv_pos_site_id
_symmetry_equiv_pos_as_xyz
1 +X,+Y,+Z
2 -X,-Y,-Z

loop_
_atom_site_label
_atom_site_type_symbol
_atom_site_fract_x
_atom_site_fract_y
_atom_site_fract_z
_atom_site_U_iso_or_equiv
_atom_site_adp_type
_atom_site_occupancy
_atom_site_symmetry_multiplicity
_atom_site_calc_flag
_atom_site_refinement_flags
_atom_site_disorder_assembly
_atom_site_disorder_group
Cu(1) Cu 0.41126(10) 0.44744(11) 0.10550(8) 0.0443(3) Uani 1.00 1 d . . .
Cl(1) Cl 0.38788(15) 0.46780(16) -0.09822(13) 0.0263(3) Uani 1.00 1 d . . .
S(1) S 0.44131(19) 0.20403(19) 0.20011(17) 0.0390(4) Uani 1.00 1 d . . .
P(1) P 0.24847(19) 0.47021(18) 0.25311(17) 0.0343(4) Uani 1.00 1 d . . .
C(1) C 0.3216(7) 0.4065(7) 0.3956(6) 0.0364(15) Uani 1.00 1 d . . .
C(2) C 0.2716(8) 0.4833(8) 0.4843(7) 0.0436(18) Uani 1.00 1 d . . .
C(3) C 0.3268(8) 0.4566(8) 0.5913(7) 0.0422(17) Uani 1.00 1 d . . .
C(4) C 0.4343(8) 0.3501(9) 0.6141(7) 0.0485(19) Uani 1.00 1 d . . .
C(5) C 0.4913(7) 0.2634(7) 0.5311(6) 0.0368(16) Uani 1.00 1 d . . .
C(6) C 0.6026(8) 0.1518(8) 0.5614(7) 0.0458(19) Uani 1.00 1 d . . .
C(7) C 0.6604(8) 0.0646(8) 0.4839(7) 0.0478(19) Uani 1.00 1 d . . .
C(8) C 0.6103(8) 0.0854(8) 0.3760(7) 0.0430(17) Uani 1.00 1 d . . .
C(9) C 0.5020(7) 0.1949(7) 0.3410(6) 0.0370(16) Uani 1.00 1 d . . .
C(10) C 0.4373(7) 0.2889(7) 0.4182(6) 0.0367(16) Uani 1.00 1 d . . .
C(11) C 0.1232(7) 0.3708(7) 0.2566(7) 0.0398(16) Uani 1.00 1 d . . .
C(12) C 0.0689(8) 0.3808(8) 0.1515(6) 0.0429(17) Uani 1.00 1 d . . .
C(13) C -0.0415(8) 0.3251(8) 0.1510(7) 0.0449(18) Uani 1.00 1 d . . .
C(14) C -0.0983(8) 0.2560(8) 0.2579(7) 0.0467(19) Uani 1.00 1 d . . .
C(15) C -0.0412(9) 0.2423(8) 0.3620(8) 0.051(2) Uani 1.00 1 d . . .
C(16) C 0.0681(7) 0.2990(7) 0.3619(7) 0.0395(16) Uani 1.00 1 d . . .
C(17) C 0.1332(8) 0.6356(7) 0.2711(7) 0.0421(17) Uani 1.00 1 d . . .
C(18) C 0.1923(9) 0.7467(9) 0.2527(9) 0.057(2) Uani 1.00 1 d . . .
C(19) C 0.1099(10) 0.8758(8) 0.2675(9) 0.058(2) Uani 1.00 1 d . . .
C(20) C -0.0254(8) 0.8893(8) 0.3034(7) 0.0447(18) Uani 1.00 1 d . . .
C(21) C -0.0877(8) 0.7845(8) 0.3133(7) 0.048(2) Uani 1.00 1 d . . .
C(22) C -0.0063(8) 0.6562(8) 0.2999(7) 0.0471(19) Uani 1.00 1 d . . .
C(23) C 0.5820(8) 0.0960(7) 0.1278(7) 0.0410(17) Uani 1.00 1 d . . .
C(24) C 0.6931(9) 0.1469(9) 0.0754(8) 0.053(2) Uani 1.00 1 d . . .
C(25) C 0.8030(10) 0.0621(12) 0.0215(10) 0.069(2) Uani 1.00 1 d . . .
C(26) C 0.7963(11) -0.0693(11) 0.0161(9) 0.070(3) Uani 1.00 1 d . . .
C(27) C 0.6867(11) -0.1184(9) 0.0688(9) 0.063(2) Uani 1.00 1 d . . .
C(28) C 0.5758(9) -0.0352(8) 0.1257(8) 0.052(2) Uani 1.00 1 d . . .
H(2) H 0.1950 0.5584 0.4705 0.052 Uiso 1.00 1 c R . .
H(3) H 0.2892 0.5132 0.6483 0.051 Uiso 1.00 1 c R . .
H(4) H 0.4727 0.3326 0.6874 0.058 Uiso 1.00 1 c R . .
H(6) H 0.6377 0.1370 0.6358 0.055 Uiso 1.00 1 c R . .
H(7) H 0.7351 -0.0102 0.5049 0.057 Uiso 1.00 1 c R . .
H(8) H 0.6506 0.0234 0.3238 0.052 Uiso 1.00 1 c R . .
H(12) H 0.1077 0.4263 0.0793 0.051 Uiso 1.00 1 c R . .
H(13) H -0.0790 0.3332 0.0788 0.054 Uiso 1.00 1 c R . .
H(14) H -0.1753 0.2192 0.2582 0.056 Uiso 1.00 1 c R . .
H(15) H -0.0773 0.1937 0.4338 0.061 Uiso 1.00 1 c R . .
H(16) H 0.1067 0.2894 0.4339 0.047 Uiso 1.00 1 c R . .
H(18) H 0.2881 0.7358 0.2301 0.068 Uiso 1.00 1 c R . .
H(19) H 0.1493 0.9527 0.2524 0.069 Uiso 1.00 1 c R . .
H(20) H -0.0783 0.9738 0.3221 0.054 Uiso 1.00 1 c R . .
H(21) H -0.1846 0.7984 0.3290 0.058 Uiso 1.00 1 c R . .
H(22) H -0.0483 0.5814 0.3110 0.057 Uiso 1.00 1 c R . .
H(24) H 0.6950 0.2383 0.0758 0.063 Uiso 1.00 1 c R . .
H(25) H 0.8831 0.0939 -0.0119 0.083 Uiso 1.00 1 c R . .
H(26) H 0.8696 -0.1248 -0.0251 0.085 Uiso 1.00 1 c R . .
H(27) H 0.6845 -0.2095 0.0674 0.076 Uiso 1.00 1 c R . .
H(28) H 0.4976 -0.0687 0.1621 0.063 Uiso 1.00 1 c R . .

loop_
_atom_site_aniso_label
_atom_site_aniso_U_11
_atom_site_aniso_U_22
_atom_site_aniso_U_33
_atom_site_aniso_U_12
_atom_site_aniso_U_13
_atom_site_aniso_U_23
Cu(1) 0.0431(6) 0.0515(6) 0.0365(5) -0.0124(4) 0.0007(4) -0.0056(4)
Cl(1) 0.0245(7) 0.0338(7) 0.0200(7) -0.0064(5) 0.0014(5) -0.0065(5)
S(1) 0.0378(10) 0.0398(10) 0.0381(10) -0.0029(7) -0.0034(7) -0.0118(7)
P(1) 0.0345(9) 0.0306(9) 0.0344(10) -0.0019(7) -0.0007(7) -0.0073(7)
C(1) 0.034(3) 0.033(3) 0.040(4) -0.005(2) 0.001(3) -0.008(3)
C(2) 0.041(4) 0.039(4) 0.049(4) -0.002(3) -0.006(3) -0.013(3)
C(3) 0.043(4) 0.044(4) 0.042(4) -0.010(3) 0.000(3) -0.018(3)
C(4) 0.051(4) 0.054(4) 0.044(4) -0.007(3) -0.000(3) -0.024(3)
C(5) 0.031(3) 0.040(3) 0.041(4) -0.008(2) 0.002(3) -0.013(3)
C(6) 0.045(4) 0.050(4) 0.043(4) -0.001(3) -0.016(3) -0.012(3)
C(7) 0.049(4) 0.040(4) 0.047(4) 0.003(3) -0.000(3) -0.013(3)
C(8) 0.050(4) 0.043(4) 0.038(4) -0.007(3) 0.000(3) -0.020(3)
C(9) 0.037(3) 0.038(3) 0.037(3) -0.016(3) 0.001(3) -0.006(3)
C(10) 0.032(3) 0.034(3) 0.045(4) -0.010(2) -0.001(3) -0.011(3)
C(11) 0.034(3) 0.035(3) 0.046(4) 0.001(2) -0.003(3) -0.011(3)
C(12) 0.050(4) 0.043(4) 0.031(3) -0.005(3) 0.002(3) -0.007(3)
C(13) 0.046(4) 0.041(4) 0.051(4) -0.006(3) -0.016(3) -0.014(3)
C(14) 0.047(4) 0.040(4) 0.053(5) -0.008(3) -0.002(3) -0.013(3)
C(15) 0.059(5) 0.035(4) 0.056(5) -0.012(3) -0.002(4) -0.004(3)
C(16) 0.039(4) 0.035(3) 0.043(4) -0.009(3) -0.002(3) -0.007(3)
C(17) 0.045(4) 0.038(3) 0.041(4) -0.013(3) 0.004(3) -0.004(3)
C(18) 0.044(4) 0.052(5) 0.072(6) -0.014(3) 0.006(4) -0.010(4)
C(19) 0.067(6) 0.035(4) 0.072(6) -0.009(4) -0.020(4) -0.008(4)
C(20) 0.050(4) 0.039(4) 0.043(4) -0.003(3) 0.005(3) -0.017(3)
C(21) 0.041(4) 0.044(4) 0.050(4) 0.006(3) 0.005(3) -0.015(3)
C(22) 0.043(4) 0.039(4) 0.055(5) -0.004(3) 0.003(3) -0.013(3)
C(23) 0.043(4) 0.041(4) 0.040(4) 0.001(3) -0.007(3) -0.021(3)
C(24) 0.049(5) 0.051(5) 0.053(5) -0.000(3) -0.003(4) -0.015(4)
C(25) 0.051(5) 0.082(7) 0.074(7) -0.001(4) 0.002(4) -0.032(5)
C(26) 0.060(6) 0.079(7) 0.066(6) 0.013(5) 0.001(5) -0.042(5)
C(27) 0.075(6) 0.046(5) 0.068(6) 0.009(4) -0.019(5) -0.029(4)
C(28) 0.059(5) 0.045(4) 0.051(5) -0.002(3) -0.008(4) -0.016(3)

loop_
_atom_type_symbol
_atom_type_description
_atom_type_scat_dispersion_real
_atom_type_scat_dispersion_imag
_atom_type_scat_source
C C 0.003 0.002
;
International Tables for Crystallography
(1992, Vol. C, Tables 4.2.6.8 and 6.1.1.4)
;
H H 0.000 0.000
;
International Tables for Crystallography
(1992, Vol. C, Table 6.1.1.4)
;
Cl Cl 0.148 0.159
;
International Tables for Crystallography
(1992, Vol. C, Tables 4.2.6.8 and 6.1.1.4)
;
Cu Cu 0.320 1.265
;
International Tables for Crystallography
(1992, Vol. C, Tables 4.2.6.8 and 6.1.1.4)
;
P P 0.102 0.094
;
International Tables for Crystallography
(1992, Vol. C, Tables 4.2.6.8 and 6.1.1.4)
;
S S 0.125 0.123
;
International Tables for Crystallography
(1992, Vol. C, Tables 4.2.6.8 and 6.1.1.4)
;

loop_
_geom_angle_atom_site_label_1
_geom_angle_atom_site_label_2
_geom_angle_atom_site_label_3
_geom_angle
_geom_angle_publ_flag
_geom_angle_site_symmetry_1
_geom_angle_site_symmetry_2
_geom_angle_site_symmetry_3
Cl(1) Cu(1) Cl(1) 102.26(6) yes . . 2_665
Cl(1) Cu(1) S(1) 108.23(7) yes . . .
Cl(1) Cu(1) P(1) 128.40(7) yes . . .
Cl(1) Cu(1) S(1) 113.19(6) yes 2_665 . .
Cl(1) Cu(1) P(1) 120.50(8) yes 2_665 . .
S(1) Cu(1) P(1) 81.55(6) yes . . .
Cu(1) Cl(1) Cu(1) 77.74(6) yes . . 2_665
Cu(1) S(1) C(9) 103.9(2) yes . . .
Cu(1) S(1) C(23) 112.5(2) yes . . .
C(9) S(1) C(23) 102.7(3) yes . . .
Cu(1) P(1) C(1) 110.4(2) yes . . .
Cu(1) P(1) C(11) 113.0(2) yes . . .
Cu(1) P(1) C(17) 122.7(2) yes . . .
C(1) P(1) C(11) 105.0(3) yes . . .
C(1) P(1) C(17) 103.8(3) yes . . .
C(11) P(1) C(17) 100.2(3) yes . . .
P(1) C(1) C(2) 117.3(5) yes . . .
P(1) C(1) C(10) 124.4(5) yes . . .
C(2) C(1) C(10) 118.0(7) yes . . .
C(1) C(2) C(3) 123.8(6) yes . . .
C(2) C(3) C(4) 119.5(8) yes . . .
C(3) C(4) C(5) 121.3(8) yes . . .
C(4) C(5) C(6) 118.5(7) yes . . .
C(4) C(5) C(10) 120.7(6) yes . . .
C(6) C(5) C(10) 120.9(7) yes . . .
C(5) C(6) C(7) 120.4(8) yes . . .
C(6) C(7) C(8) 120.2(7) yes . . .
C(7) C(8) C(9) 121.8(7) yes . . .
S(1) C(9) C(8) 116.8(6) yes . . .
S(1) C(9) C(10) 122.5(5) yes . . .
C(8) C(9) C(10) 120.6(7) yes . . .
C(1) C(10) C(5) 116.6(6) yes . . .
C(1) C(10) C(9) 127.2(7) yes . . .
C(5) C(10) C(9) 116.2(5) yes . . .
P(1) C(11) C(12) 117.3(5) yes . . .
P(1) C(11) C(16) 123.1(6) yes . . .
C(12) C(11) C(16) 119.2(8) yes . . .
C(11) C(12) C(13) 120.4(7) yes . . .
C(12) C(13) C(14) 119.9(8) yes . . .
C(13) C(14) C(15) 119.6(8) yes . . .
C(14) C(15) C(16) 120.1(7) yes . . .
C(11) C(16) C(15) 120.8(8) yes . . .
P(1) C(17) C(18) 117.1(6) yes . . .
P(1) C(17) C(22) 124.4(6) yes . . .
C(18) C(17) C(22) 118.4(7) yes . . .
C(17) C(18) C(19) 119.9(8) yes . . .
C(18) C(19) C(20) 119.6(9) yes . . .
C(19) C(20) C(21) 121.4(7) yes . . .
C(20) C(21) C(22) 118.7(7) yes . . .
C(17) C(22) C(21) 121.5(8) yes . . .
S(1) C(23) C(24) 118.7(6) yes . . .
S(1) C(23) C(28) 119.7(6) yes . . .
C(24) C(23) C(28) 121.6(7) yes . . .
C(23) C(24) C(25) 118.5(9) yes . . .
C(24) C(25) C(26) 120.2(10) yes . . .
C(25) C(26) C(27) 120.5(9) yes . . .
C(26) C(27) C(28) 120.0(10) yes . . .
C(23) C(28) C(27) 119.0(9) yes . . .
C(1) C(2) H(2) 118.1 no . . .
C(3) C(2) H(2) 118.1 no . . .
C(2) C(3) H(3) 120.2 no . . .
C(4) C(3) H(3) 120.2 no . . .
C(3) C(4) H(4) 119.4 no . . .
C(5) C(4) H(4) 119.4 no . . .
C(5) C(6) H(6) 119.8 no . . .
C(7) C(6) H(6) 119.8 no . . .
C(6) C(7) H(7) 119.9 no . . .
C(8) C(7) H(7) 119.9 no . . .
C(7) C(8) H(8) 119.1 no . . .
C(9) C(8) H(8) 119.1 no . . .
C(11) C(12) H(12) 119.8 no . . .
C(13) C(12) H(12) 119.8 no . . .
C(12) C(13) H(13) 120.0 no . . .
C(14) C(13) H(13) 120.0 no . . .
C(13) C(14) H(14) 120.2 no . . .
C(15) C(14) H(14) 120.2 no . . .
C(14) C(15) H(15) 120.0 no . . .
C(16) C(15) H(15) 120.0 no . . .
C(11) C(16) H(16) 119.6 no . . .
C(15) C(16) H(16) 119.6 no . . .
C(17) C(18) H(18) 120.1 no . . .
C(19) C(18) H(18) 120.1 no . . .
C(18) C(19) H(19) 120.2 no . . .
C(20) C(19) H(19) 120.2 no . . .
C(19) C(20) H(20) 119.3 no . . .
C(21) C(20) H(20) 119.3 no . . .
C(20) C(21) H(21) 120.6 no . . .
C(22) C(21) H(21) 120.6 no . . .
C(17) C(22) H(22) 119.3 no . . .
C(21) C(22) H(22) 119.3 no . . .
C(23) C(24) H(24) 120.7 no . . .
C(25) C(24) H(24) 120.7 no . . .
C(24) C(25) H(25) 119.9 no . . .
C(26) C(25) H(25) 119.9 no . . .
C(25) C(26) H(26) 119.8 no . . .
C(27) C(26) H(26) 119.7 no . . .
C(26) C(27) H(27) 120.0 no . . .
C(28) C(27) H(27) 120.0 no . . .
C(23) C(28) H(28) 120.5 no . . .
C(27) C(28) H(28) 120.5 no . . .

loop_
_geom_bond_atom_site_label_1
_geom_bond_atom_site_label_2
_geom_bond_distance
_geom_bond_publ_flag
_geom_bond_site_symmetry_1
_geom_bond_site_symmetry_2
Cu(1) Cl(1) 2.3706(18) yes . .
Cu(1) Cl(1) 2.395(2) yes . 2_665
Cu(1) S(1) 2.475(2) yes . .
Cu(1) P(1) 2.201(2) yes . .
S(1) C(9) 1.806(8) yes . .
S(1) C(23) 1.792(7) yes . .
P(1) C(1) 1.833(8) yes . .
P(1) C(11) 1.816(9) yes . .
P(1) C(17) 1.840(7) yes . .
C(1) C(2) 1.393(11) yes . .
C(1) C(10) 1.462(9) yes . .
C(2) C(3) 1.382(12) yes . .
C(3) C(4) 1.345(10) yes . .
C(4) C(5) 1.418(12) yes . .
C(5) C(6) 1.413(9) yes . .
C(5) C(10) 1.441(11) yes . .
C(6) C(7) 1.375(12) yes . .
C(7) C(8) 1.374(12) yes . .
C(8) C(9) 1.394(9) yes . .
C(9) C(10) 1.432(11) yes . .
C(11) C(12) 1.384(12) yes . .
C(11) C(16) 1.404(10) yes . .
C(12) C(13) 1.383(13) yes . .
C(13) C(14) 1.413(11) yes . .
C(14) C(15) 1.380(14) yes . .
C(15) C(16) 1.378(13) yes . .
C(17) C(18) 1.388(13) yes . .
C(17) C(22) 1.373(11) yes . .
C(18) C(19) 1.410(12) yes . .
C(19) C(20) 1.351(13) yes . .
C(20) C(21) 1.363(13) yes . .
C(21) C(22) 1.396(11) yes . .
C(23) C(24) 1.368(12) yes . .
C(23) C(28) 1.378(13) yes . .
C(24) C(25) 1.389(13) yes . .
C(25) C(26) 1.391(18) yes . .
C(26) C(27) 1.347(16) yes . .
C(27) C(28) 1.402(13) yes . .
C(2) H(2) 0.950 no . .
C(3) H(3) 0.950 no . .
C(4) H(4) 0.950 no . .
C(6) H(6) 0.950 no . .
C(7) H(7) 0.950 no . .
C(8) H(8) 0.950 no . .
C(12) H(12) 0.950 no . .
C(13) H(13) 0.950 no . .
C(14) H(14) 0.950 no . .
C(15) H(15) 0.950 no . .
C(16) H(16) 0.950 no . .
C(18) H(18) 0.950 no . .
C(19) H(19) 0.950 no . .
C(20) H(20) 0.950 no . .
C(21) H(21) 0.950 no . .
C(22) H(22) 0.950 no . .
C(24) H(24) 0.950 no . .
C(25) H(25) 0.950 no . .
C(26) H(26) 0.950 no . .
C(27) H(27) 0.950 no . .
C(28) H(28) 0.950 no . .

loop_
_geom_contact_atom_site_label_1
_geom_contact_atom_site_label_2
_geom_contact_distance
_geom_contact_publ_flag
_geom_contact_site_symmetry_1
_geom_contact_site_symmetry_2
C(6) C(8) 3.555(13) ? . 2_656
C(7) C(8) 3.508(12) ? . 2_656
C(7) C(9) 3.594(11) ? . 2_656
C(8) C(6) 3.555(13) ? . 2_656
C(8) C(7) 3.508(12) ? . 2_656
C(9) C(7) 3.594(11) ? . 2_656
C(27) C(28) 3.569(14) ? . 2_655
C(28) C(27) 3.569(14) ? . 2_655
C(28) C(28) 3.352(14) ? . 2_655
Cl(1) H(3) 3.149 ? . 1_554
Cl(1) H(4) 3.023 ? . 1_554
Cl(1) H(13) 3.277 ? . 2_565
Cl(1) H(27) 2.880 ? . 2_655
S(1) H(27) 3.512 ? . 2_655
C(2) H(21) 3.456 ? . 2_566
C(2) H(22) 3.112 ? . 2_566
C(3) H(21) 3.218 ? . 2_566
C(3) H(22) 2.968 ? . 2_566
C(4) H(18) 3.389 ? . 2_666
C(4) H(21) 3.197 ? . 2_566
C(4) H(28) 3.449 ? . 2_656
C(5) H(21) 3.427 ? . 2_566
C(6) H(8) 3.454 ? . 2_656
C(6) H(15) 3.448 ? . 1_655
C(6) H(18) 3.332 ? . 2_666
C(6) H(19) 3.370 ? . 2_666
C(6) H(28) 3.217 ? . 2_656
C(7) H(14) 3.229 ? . 1_655
C(7) H(15) 3.191 ? . 1_655
C(7) H(20) 3.068 ? . 1_645
C(7) H(21) 3.514 ? . 1_645
C(8) H(14) 2.885 ? . 1_655
C(8) H(20) 3.085 ? . 1_645
C(8) H(21) 3.255 ? . 1_645
C(9) H(7) 3.491 ? . 2_656
C(9) H(14) 3.322 ? . 1_655
C(12) H(12) 3.410 ? . 2_565
C(12) H(13) 3.539 ? . 2_565
C(12) H(26) 3.178 ? . 2_655
C(13) H(3) 3.509 ? . 2_566
C(13) H(12) 3.296 ? . 2_565
C(13) H(24) 3.307 ? . 1_455
C(13) H(26) 2.854 ? . 2_655
C(14) H(3) 2.956 ? . 2_566
C(14) H(19) 3.480 ? . 1_545
C(14) H(20) 2.809 ? . 1_545
C(14) H(24) 3.250 ? . 1_455
C(14) H(26) 3.552 ? . 2_655
C(15) H(2) 3.104 ? . 2_566
C(15) H(3) 3.066 ? . 2_566
C(15) H(19) 3.499 ? . 1_545
C(15) H(20) 3.031 ? . 1_545
C(16) H(2) 3.277 ? . 2_566
C(16) H(7) 3.335 ? . 2_656
C(18) H(4) 3.417 ? . 2_666
C(18) H(6) 2.911 ? . 2_666
C(19) H(6) 2.902 ? . 2_666
C(19) H(15) 3.369 ? . 2_566
C(20) H(7) 3.240 ? . 1_465
C(20) H(8) 3.211 ? . 1_465
C(20) H(14) 3.316 ? . 1_565
C(20) H(15) 3.237 ? . 2_566
C(20) H(16) 3.313 ? . 2_566
C(21) H(7) 3.401 ? . 1_465
C(21) H(8) 3.131 ? . 1_465
C(21) H(16) 2.858 ? . 2_566
C(22) H(16) 3.229 ? . 2_566
C(23) H(27) 3.582 ? . 2_655
C(24) H(13) 3.370 ? . 1_655
C(24) H(14) 2.980 ? . 1_655
C(25) H(13) 3.531 ? . 1_655
C(25) H(14) 3.541 ? . 1_655
C(25) H(25) 3.169 ? . 2_755
C(25) H(26) 3.543 ? . 2_755
C(26) H(25) 3.183 ? . 2_755
C(27) H(21) 3.321 ? . 1_645
C(27) H(28) 3.434 ? . 2_655
C(28) H(4) 3.457 ? . 2_656
C(28) H(6) 3.400 ? . 2_656
C(28) H(21) 3.494 ? . 1_645
C(28) H(28) 3.412 ? . 2_655
H(2) C(15) 3.104 ? . 2_566
H(2) C(16) 3.277 ? . 2_566
H(2) H(15) 2.913 ? . 2_566
H(2) H(16) 3.211 ? . 2_566
H(2) H(22) 3.019 ? . 2_566
H(3) Cl(1) 3.149 ? . 1_556
H(3) C(13) 3.509 ? . 2_566
H(3) C(14) 2.956 ? . 2_566
H(3) C(15) 3.066 ? . 2_566
H(3) H(14) 3.073 ? . 2_566
H(3) H(15) 3.271 ? . 2_566
H(3) H(21) 3.583 ? . 2_566
H(3) H(22) 2.793 ? . 2_566
H(4) Cl(1) 3.023 ? . 1_556
H(4) C(18) 3.417 ? . 2_666
H(4) C(28) 3.457 ? . 2_656
H(4) H(18) 2.607 ? . 2_666
H(4) H(21) 3.559 ? . 2_566
H(4) H(27) 3.221 ? . 2_656
H(4) H(28) 2.871 ? . 2_656
H(6) C(18) 2.911 ? . 2_666
H(6) C(19) 2.902 ? . 2_666
H(6) C(28) 3.400 ? . 2_656
H(6) H(15) 3.524 ? . 1_655
H(6) H(18) 2.540 ? . 2_666
H(6) H(19) 2.545 ? . 2_666
H(6) H(28) 2.588 ? . 2_656
H(7) C(9) 3.491 ? . 2_656
H(7) C(16) 3.335 ? . 2_656
H(7) C(20) 3.240 ? . 1_645
H(7) C(21) 3.401 ? . 1_645
H(7) H(14) 3.467 ? . 1_655
H(7) H(15) 3.090 ? . 1_655
H(7) H(15) 3.588 ? . 2_656
H(7) H(16) 2.909 ? . 2_656
H(7) H(19) 3.424 ? . 2_666
H(7) H(20) 2.626 ? . 1_645
H(7) H(21) 3.028 ? . 1_645
H(8) C(6) 3.454 ? . 2_656
H(8) C(20) 3.211 ? . 1_645
H(8) C(21) 3.131 ? . 1_645
H(8) H(14) 2.921 ? . 1_655
H(8) H(20) 2.657 ? . 1_645
H(8) H(21) 2.483 ? . 1_645
H(12) C(12) 3.410 ? . 2_565
H(12) C(13) 3.296 ? . 2_565
H(12) H(12) 2.957 ? . 2_565
H(12) H(13) 2.726 ? . 2_565
H(12) H(26) 3.253 ? . 2_655
H(12) H(27) 3.242 ? . 2_655
H(13) Cl(1) 3.277 ? . 2_565
H(13) C(12) 3.539 ? . 2_565
H(13) C(24) 3.370 ? . 1_455
H(13) C(25) 3.531 ? . 1_455
H(13) H(12) 2.726 ? . 2_565
H(13) H(24) 2.717 ? . 1_455
H(13) H(25) 3.016 ? . 1_455
H(13) H(26) 2.713 ? . 2_655
H(14) C(7) 3.229 ? . 1_455
H(14) C(8) 2.885 ? . 1_455
H(14) C(9) 3.322 ? . 1_455
H(14) C(20) 3.316 ? . 1_545
H(14) C(24) 2.980 ? . 1_455
H(14) C(25) 3.541 ? . 1_455
H(14) H(3) 3.073 ? . 2_566
H(14) H(7) 3.467 ? . 1_455
H(14) H(8) 2.921 ? . 1_455
H(14) H(20) 2.463 ? . 1_545
H(14) H(24) 2.601 ? . 1_455
H(14) H(25) 3.560 ? . 1_455
H(15) C(6) 3.448 ? . 1_455
H(15) C(7) 3.191 ? . 1_455
H(15) C(19) 3.369 ? . 2_566
H(15) C(20) 3.237 ? . 2_566
H(15) H(2) 2.913 ? . 2_566
H(15) H(3) 3.271 ? . 2_566
H(15) H(6) 3.524 ? . 1_455
H(15) H(7) 3.090 ? . 1_455
H(15) H(7) 3.588 ? . 2_656
H(15) H(20) 2.852 ? . 1_545
H(15) H(20) 3.362 ? . 2_566
H(16) C(20) 3.313 ? . 2_566
H(16) C(21) 2.858 ? . 2_566
H(16) C(22) 3.229 ? . 2_566
H(16) H(2) 3.211 ? . 2_566
H(16) H(7) 2.909 ? . 2_656
H(16) H(20) 3.509 ? . 2_566
H(16) H(21) 2.867 ? . 2_566
H(16) H(22) 3.418 ? . 2_566
H(18) C(4) 3.389 ? . 2_666
H(18) C(6) 3.332 ? . 2_666
H(18) H(4) 2.607 ? . 2_666
H(18) H(6) 2.540 ? . 2_666
H(18) H(28) 3.194 ? . 1_565
H(19) C(6) 3.370 ? . 2_666
H(19) C(14) 3.480 ? . 1_565
H(19) C(15) 3.499 ? . 1_565
H(19) H(6) 2.545 ? . 2_666
H(19) H(7) 3.424 ? . 2_666
H(19) H(28) 3.490 ? . 1_565
H(20) C(7) 3.068 ? . 1_465
H(20) C(8) 3.085 ? . 1_465
H(20) C(14) 2.809 ? . 1_565
H(20) C(15) 3.031 ? . 1_565
H(20) H(7) 2.626 ? . 1_465
H(20) H(8) 2.657 ? . 1_465
H(20) H(14) 2.463 ? . 1_565
H(20) H(15) 2.852 ? . 1_565
H(20) H(15) 3.362 ? . 2_566
H(20) H(16) 3.509 ? . 2_566
H(21) C(2) 3.456 ? . 2_566
H(21) C(3) 3.218 ? . 2_566
H(21) C(4) 3.197 ? . 2_566
H(21) C(5) 3.427 ? . 2_566
H(21) C(7) 3.514 ? . 1_465
H(21) C(8) 3.255 ? . 1_465
H(21) C(27) 3.321 ? . 1_465
H(21) C(28) 3.494 ? . 1_465
H(21) H(3) 3.583 ? . 2_566
H(21) H(4) 3.559 ? . 2_566
H(21) H(7) 3.028 ? . 1_465
H(21) H(8) 2.483 ? . 1_465
H(21) H(16) 2.867 ? . 2_566
H(21) H(27) 3.513 ? . 1_465
H(22) C(2) 3.112 ? . 2_566
H(22) C(3) 2.968 ? . 2_566
H(22) H(2) 3.019 ? . 2_566
H(22) H(3) 2.793 ? . 2_566
H(22) H(16) 3.418 ? . 2_566
H(24) C(13) 3.307 ? . 1_655
H(24) C(14) 3.250 ? . 1_655
H(24) H(13) 2.717 ? . 1_655
H(24) H(14) 2.601 ? . 1_655
H(25) C(25) 3.169 ? . 2_755
H(25) C(26) 3.183 ? . 2_755
H(25) H(13) 3.016 ? . 1_655
H(25) H(14) 3.560 ? . 1_655
H(25) H(25) 2.654 ? . 2_755
H(25) H(26) 2.709 ? . 2_755
H(26) C(12) 3.178 ? . 2_655
H(26) C(13) 2.854 ? . 2_655
H(26) C(14) 3.552 ? . 2_655
H(26) C(25) 3.543 ? . 2_755
H(26) H(12) 3.253 ? . 2_655
H(26) H(13) 2.713 ? . 2_655
H(26) H(25) 2.709 ? . 2_755
H(27) Cl(1) 2.880 ? . 2_655
H(27) S(1) 3.512 ? . 2_655
H(27) C(23) 3.582 ? . 2_655
H(27) H(4) 3.221 ? . 2_656
H(27) H(12) 3.242 ? . 2_655
H(27) H(21) 3.513 ? . 1_645
H(28) C(4) 3.449 ? . 2_656
H(28) C(6) 3.217 ? . 2_656
H(28) C(27) 3.434 ? . 2_655
H(28) C(28) 3.412 ? . 2_655
H(28) H(4) 2.871 ? . 2_656
H(28) H(6) 2.588 ? . 2_656
H(28) H(18) 3.194 ? . 1_545
H(28) H(19) 3.490 ? . 1_545
P(1) S(1) 3.061(2) ? . .

loop_
_geom_torsion_atom_site_label_1
_geom_torsion_atom_site_label_2
_geom_torsion_atom_site_label_3
_geom_torsion_atom_site_label_4
_geom_torsion
_geom_torsion_publ_flag
_geom_torsion_site_symmetry_1
_geom_torsion_site_symmetry_2
_geom_torsion_site_symmetry_3
_geom_torsion_site_symmetry_4
Cl(1) Cu(1) S(1) C(9) 165.5(2) ? . . . .
Cl(1) Cu(1) S(1) C(23) 55.2(3) ? . . . .
S(1) Cu(1) Cl(1) Cu(1) -119.72(6) ? . . . 2_665
Cl(1) Cu(1) P(1) C(1) 167.1(2) ? . . . .
Cl(1) Cu(1) P(1) C(11) 49.9(2) ? . . . .
Cl(1) Cu(1) P(1) C(17) -70.2(3) ? . . . .
P(1) Cu(1) Cl(1) Cu(1) 146.63(9) ? . . . 2_665
Cl(1) Cu(1) S(1) C(9) 52.9(2) ? 2_665 . . .
Cl(1) Cu(1) S(1) C(23) -57.4(3) ? 2_665 . . .
S(1) Cu(1) Cl(1) Cu(1) 116.19(7) ? . . 2_665 2_665
Cl(1) Cu(1) P(1) C(1) -51.5(2) ? 2_665 . . .
Cl(1) Cu(1) P(1) C(11) -168.7(2) ? 2_665 . . .
Cl(1) Cu(1) P(1) C(17) 71.2(3) ? 2_665 . . .
P(1) Cu(1) Cl(1) Cu(1) -149.98(7) ? . . 2_665 2_665
S(1) Cu(1) P(1) C(1) 60.5(2) ? . . . .
S(1) Cu(1) P(1) C(11) -56.7(2) ? . . . .
S(1) Cu(1) P(1) C(17) -176.8(3) ? . . . .
P(1) Cu(1) S(1) C(9) -66.7(2) ? . . . .
P(1) Cu(1) S(1) C(23) -177.1(3) ? . . . .
Cu(1) S(1) C(9) C(8) -136.2(6) ? . . . .
Cu(1) S(1) C(9) C(10) 48.0(6) ? . . . .
Cu(1) S(1) C(23) C(24) 31.5(7) ? . . . .
Cu(1) S(1) C(23) C(28) -148.2(6) ? . . . .
C(9) S(1) C(23) C(24) -79.7(7) ? . . . .
C(9) S(1) C(23) C(28) 100.6(7) ? . . . .
C(23) S(1) C(9) C(8) -18.9(7) ? . . . .
C(23) S(1) C(9) C(10) 165.4(6) ? . . . .
Cu(1) P(1) C(1) C(2) 138.0(5) ? . . . .
Cu(1) P(1) C(1) C(10) -35.7(7) ? . . . .
Cu(1) P(1) C(11) C(12) -48.6(6) ? . . . .
Cu(1) P(1) C(11) C(16) 139.2(5) ? . . . .
Cu(1) P(1) C(17) C(18) -43.4(8) ? . . . .
Cu(1) P(1) C(17) C(22) 135.9(6) ? . . . .
C(1) P(1) C(11) C(12) -168.9(5) ? . . . .
C(1) P(1) C(11) C(16) 18.9(6) ? . . . .
C(11) P(1) C(1) C(2) -100.0(6) ? . . . .
C(11) P(1) C(1) C(10) 86.3(7) ? . . . .
C(1) P(1) C(17) C(18) 82.4(7) ? . . . .
C(1) P(1) C(17) C(22) -98.4(8) ? . . . .
C(17) P(1) C(1) C(2) 4.8(7) ? . . . .
C(17) P(1) C(1) C(10) -168.9(6) ? . . . .
C(11) P(1) C(17) C(18) -169.3(7) ? . . . .
C(11) P(1) C(17) C(22) 9.9(8) ? . . . .
C(17) P(1) C(11) C(12) 83.7(6) ? . . . .
C(17) P(1) C(11) C(16) -88.5(6) ? . . . .
P(1) C(1) C(2) C(3) -172.6(6) ? . . . .
P(1) C(1) C(10) C(5) 172.9(5) ? . . . .
P(1) C(1) C(10) C(9) -8.0(12) ? . . . .
C(2) C(1) C(10) C(5) -0.8(10) ? . . . .
C(2) C(1) C(10) C(9) 178.3(7) ? . . . .
C(10) C(1) C(2) C(3) 1.5(12) ? . . . .
C(1) C(2) C(3) C(4) -0.8(13) ? . . . .
C(2) C(3) C(4) C(5) -0.7(13) ? . . . .
C(3) C(4) C(5) C(6) -178.9(8) ? . . . .
C(3) C(4) C(5) C(10) 1.4(13) ? . . . .
C(4) C(5) C(6) C(7) 179.6(8) ? . . . .
C(4) C(5) C(10) C(1) -0.6(11) ? . . . .
C(4) C(5) C(10) C(9) -179.8(6) ? . . . .
C(6) C(5) C(10) C(1) 179.7(7) ? . . . .
C(6) C(5) C(10) C(9) 0.5(11) ? . . . .
C(10) C(5) C(6) C(7) -0.7(12) ? . . . .
C(5) C(6) C(7) C(8) 0.0(12) ? . . . .
C(6) C(7) C(8) C(9) 0.8(13) ? . . . .
C(7) C(8) C(9) S(1) -176.9(7) ? . . . .
C(7) C(8) C(9) C(10) -1.0(13) ? . . . .
S(1) C(9) C(10) C(1) -3.1(11) ? . . . .
S(1) C(9) C(10) C(5) 175.9(5) ? . . . .
C(8) C(9) C(10) C(1) -178.7(7) ? . . . .
C(8) C(9) C(10) C(5) 0.4(9) ? . . . .
P(1) C(11) C(12) C(13) -170.1(5) ? . . . .
P(1) C(11) C(16) C(15) 170.2(5) ? . . . .
C(12) C(11) C(16) C(15) -1.9(10) ? . . . .
C(16) C(11) C(12) C(13) 2.4(10) ? . . . .
C(11) C(12) C(13) C(14) -0.8(11) ? . . . .
C(12) C(13) C(14) C(15) -1.3(11) ? . . . .
C(13) C(14) C(15) C(16) 1.8(11) ? . . . .
C(14) C(15) C(16) C(11) -0.2(8) ? . . . .
P(1) C(17) C(18) C(19) -178.7(7) ? . . . .
P(1) C(17) C(22) C(21) 179.4(6) ? . . . .
C(18) C(17) C(22) C(21) -1.4(13) ? . . . .
C(22) C(17) C(18) C(19) 2.0(14) ? . . . .
C(17) C(18) C(19) C(20) 2.2(15) ? . . . .
C(18) C(19) C(20) C(21) -7.3(14) ? . . . .
C(19) C(20) C(21) C(22) 7.9(13) ? . . . .
C(20) C(21) C(22) C(17) -3.5(13) ? . . . .
S(1) C(23) C(24) C(25) 178.7(7) ? . . . .
S(1) C(23) C(28) C(27) -180.0(7) ? . . . .
C(24) C(23) C(28) C(27) 0.4(10) ? . . . .
C(28) C(23) C(24) C(25) -1.6(13) ? . . . .
C(23) C(24) C(25) C(26) 3.3(15) ? . . . .
C(24) C(25) C(26) C(27) -3.8(17) ? . . . .
C(25) C(26) C(27) C(28) 2.5(16) ? . . . .
C(26) C(27) C(28) C(23) -0.8(15) ? . . . .
